data_4103908
loop_
_publ_author_name
'Ken Albrecht'
'Kimihisa Yamamoto'

_publ_section_title
;
 Dendritic Structure Having a Potential Gradient: New Synthesis and
 Properties of Carbazole Dendrimers
;
_journal_name_full 'Journal of the American Chemical Society'
_journal_page_first 2244
_journal_page_last 2251
_journal_paper_doi 10.1021/ja807312e
_journal_volume 131
_journal_year 2009
_chemical_formula_moiety 'C52 H35 Cl3 Fe N3 '
_chemical_formula_sum 'C52 H35 Cl3 Fe N3'
_chemical_formula_weight 864.07
_space_group_IT_number 14
_symmetry_cell_setting monoclinic
_symmetry_Int_Tables_number 14
_symmetry_space_group_name_Hall '-P 2yab'
_symmetry_space_group_name_H-M 'P 1 21/a 1'
_cell_angle_alpha 90.0000
_cell_angle_beta 108.5775(15)
_cell_angle_gamma 90.0000
_cell_formula_units_Z 4
_cell_length_a 10.8911(7)
_cell_length_b 34.7331(18)
_cell_length_c 11.3866(7)
_cell_measurement_reflns_used 17123
_cell_measurement_temperature 103.1
_cell_measurement_theta_max 27.5
_cell_measurement_theta_min 3.0
_cell_volume 4082.9(4)
_computing_cell_refinement PROCESS-AUTO
_computing_data_collection PROCESS-AUTO
_computing_data_reduction CrystalStructure
_computing_publication_material 'CrystalStructure 3.8'
_computing_structure_refinement CRYSTALS
_computing_structure_solution SIR2004
_diffrn_detector_area_resol_mean 10.00
_diffrn_measured_fraction_theta_full 0.996
_diffrn_measured_fraction_theta_max 0.996
_diffrn_measurement_device_type 'Rigaku RAXIS-RAPID'
_diffrn_measurement_method \w
_diffrn_radiation_type 'Mo K\a'
_diffrn_radiation_wavelength 0.71075
_diffrn_reflns_av_R_equivalents 0.101
_diffrn_reflns_limit_h_max 14
_diffrn_reflns_limit_h_min -14
_diffrn_reflns_limit_k_max 45
_diffrn_reflns_limit_k_min -45
_diffrn_reflns_limit_l_max 14
_diffrn_reflns_limit_l_min -14
_diffrn_reflns_number 39568
_diffrn_reflns_theta_full 27.49
_diffrn_reflns_theta_max 27.49
_exptl_absorpt_coefficient_mu 0.607
_exptl_absorpt_correction_T_max 0.941
_exptl_absorpt_correction_T_min 0.360
_exptl_absorpt_correction_type multi-scan
_exptl_absorpt_process_details
;
    Higashi, T. (1995). Program for Absorption Correction.
    Rigaku Corporation, Tokyo, Japan.
;
_exptl_crystal_colour orange
_exptl_crystal_density_diffrn 1.406
_exptl_crystal_density_method 'not measured'
_exptl_crystal_description block
_exptl_crystal_F_000 1780.00
_exptl_crystal_size_max 0.50
_exptl_crystal_size_mid 0.20
_exptl_crystal_size_min 0.10
_refine_diff_density_max 0.68
_refine_diff_density_min -0.95
_refine_ls_extinction_method none
_refine_ls_goodness_of_fit_ref 0.882
_refine_ls_hydrogen_treatment refall
_refine_ls_number_parameters 604
_refine_ls_number_reflns 3321
_refine_ls_R_factor_gt 0.0556
_refine_ls_shift/su_max 0.0071
_refine_ls_structure_factor_coef Fsqd
_refine_ls_weighting_details 'w = 1/[0.0029Fo^2^ + 1.0000\s(Fo^2^)]/(4Fo^2^)'
_refine_ls_weighting_scheme calc
_refine_ls_wR_factor_ref 0.1389
_reflns_number_gt 3280
_reflns_number_total 9330
_reflns_threshold_expression F^2^>2.0\s(F^2^)
_cod_data_source_file ja807312e_si_005.cif
_cod_data_source_block '_20080221'
_cod_original_formula_sum 'C52 H35 Cl3 Fe N3 '
_cod_database_code 4103908

loop_
_symmetry_equiv_pos_site_id
_symmetry_equiv_pos_as_xyz
1 +X,+Y,+Z
2 1/2-X,1/2+Y,-Z
3 -X,-Y,-Z
4 1/2+X,1/2-Y,+Z

loop_
_atom_site_label
_atom_site_type_symbol
_atom_site_fract_x
_atom_site_fract_y
_atom_site_fract_z
_atom_site_U_iso_or_equiv
_atom_site_adp_type
_atom_site_occupancy
_atom_site_symmetry_multiplicity
_atom_site_calc_flag
_atom_site_refinement_flags
Fe(1) Fe 1.02825(10) 0.04887(3) 0.21316(9) 0.0433(2) Uani 1.00 1 d .
Cl(1) Cl 0.9401(3) 0.40307(7) 0.6457(2) 0.1035(9) Uani 1.00 1 d .
Cl(2) Cl 1.1369(2) 0.41163(8) 0.8808(2) 0.0999(9) Uani 1.00 1 d .
Cl(3) Cl 1.0236(3) 0.33798(7) 0.8095(2) 0.1152(10) Uani 1.00 1 d .
N(1) N 0.6368(5) 0.29474(13) 0.7016(4) 0.0356(15) Uani 1.00 1 d .
N(2) N 0.8558(4) 0.24152(13) 0.3543(4) 0.0318(15) Uani 1.00 1 d .
N(3) N 0.9290(4) 0.38968(13) 0.2019(4) 0.0348(15) Uani 1.00 1 d .
C(4) C 0.7732(6) 0.17770(16) 0.2775(5) 0.0348(18) Uani 1.00 1 d .
C(5) C 0.8026(5) 0.24964(17) 0.4470(5) 0.0315(17) Uani 1.00 1 d .
C(6) C 1.0047(6) 0.41862(18) 0.2753(5) 0.0361(19) Uani 1.00 1 d .
C(7) C 0.8746(6) 0.20453(16) 0.3079(5) 0.0325(17) Uani 1.00 1 d .
C(8) C 0.6897(6) 0.24020(17) 0.5921(5) 0.0374(18) Uani 1.00 1 d .
C(9) C 0.7906(6) 0.14231(16) 0.2291(5) 0.0335(18) Uani 1.00 1 d .
C(10) C 0.5464(6) 0.32495(18) 0.6830(5) 0.0365(19) Uani 1.00 1 d .
C(11) C 0.8039(5) 0.28999(16) 0.4655(5) 0.0308(16) Uani 1.00 1 d .
C(12) C 0.7470(6) 0.22492(17) 0.5113(5) 0.0345(17) Uani 1.00 1 d .
C(13) C 0.8878(5) 0.27645(17) 0.3095(5) 0.0348(18) Uani 1.00 1 d .
C(14) C 0.7535(5) 0.30505(18) 0.5537(5) 0.0359(18) Uani 1.00 1 d .
C(15) C 1.0043(6) 0.15997(17) 0.2401(5) 0.0377(19) Uani 1.00 1 d .
C(16) C 0.9267(5) 0.28282(16) 0.2062(5) 0.0336(18) Uani 1.00 1 d .
C(17) C 0.9141(5) 0.35147(18) 0.2412(5) 0.0352(18) Uani 1.00 1 d .
C(18) C 0.9896(6) 0.19563(17) 0.2903(5) 0.0343(18) Uani 1.00 1 d .
C(19) C 0.6937(5) 0.28066(17) 0.6148(5) 0.0341(18) Uani 1.00 1 d .
C(20) C 0.4109(6) 0.3546(2) 0.7891(5) 0.044(2) Uani 1.00 1 d .
C(21) C 0.8668(6) 0.40478(18) 0.0851(5) 0.0377(19) Uani 1.00 1 d .
C(22) C 0.8727(5) 0.34512(17) 0.3421(5) 0.0327(17) Uani 1.00 1 d .
C(23) C 0.3670(6) 0.3798(2) 0.6902(6) 0.048(2) Uani 1.00 1 d .
C(24) C 0.9189(6) 0.09689(19) 0.1442(5) 0.0398(19) Uani 1.00 1 d .
C(25) C 0.9420(5) 0.32053(17) 0.1735(5) 0.0365(19) Uani 1.00 1 d .
C(26) C 0.5021(5) 0.32690(18) 0.7853(5) 0.0364(19) Uani 1.00 1 d .
C(27) C 0.9011(5) 0.44384(17) 0.0824(5) 0.0365(19) Uani 1.00 1 d .
C(28) C 0.6470(6) 0.27716(19) 0.8157(5) 0.0380(19) Uani 1.00 1 d .
C(29) C 0.9055(6) 0.13299(17) 0.2084(5) 0.0347(18) Uani 1.00 1 d .
C(30) C 1.0846(6) 0.41711(18) 0.3985(6) 0.0411(19) Uani 1.00 1 d .
C(31) C 0.9872(6) 0.45282(18) 0.2038(6) 0.0399(19) Uani 1.00 1 d .
C(32) C 0.8590(5) 0.30717(17) 0.3774(5) 0.0316(17) Uani 1.00 1 d .
C(33) C 0.4120(6) 0.37737(18) 0.5891(6) 0.043(2) Uani 1.00 1 d .
C(34) C 0.7248(6) 0.24657(19) 0.8745(5) 0.042(2) Uani 1.00 1 d .
C(35) C 0.5025(6) 0.35006(18) 0.5830(5) 0.0375(18) Uani 1.00 1 d .
C(36) C 0.5613(6) 0.28455(19) 0.9852(5) 0.041(2) Uani 1.00 1 d .
C(37) C 0.5662(6) 0.29657(18) 0.8711(5) 0.0379(19) Uani 1.00 1 d .
C(38) C 0.3413(8) 0.4369(2) 0.1272(7) 0.046(2) Uani 1.00 1 d .
C(39) C 0.5100(8) 0.4098(2) 0.0801(6) 0.048(2) Uani 1.00 1 d .
C(40) C 0.8490(6) 0.46503(19) -0.0257(6) 0.045(2) Uani 1.00 1 d .
C(41) C 1.1461(6) 0.45064(19) 0.4510(6) 0.050(2) Uani 1.00 1 d .
C(42) C 1.0516(6) 0.48668(19) 0.2613(6) 0.048(2) Uani 1.00 1 d .
C(43) C 0.7624(6) 0.4475(2) -0.1285(6) 0.046(2) Uani 1.00 1 d .
C(44) C 0.7781(6) 0.38707(19) -0.0178(5) 0.0404(19) Uani 1.00 1 d .
C(45) C 0.6834(8) 0.4872(2) 0.2802(7) 0.054(2) Uani 1.00 1 d .
C(46) C 0.8827(8) 0.0370(2) 0.0532(7) 0.054(2) Uani 1.00 1 d .
C(47) C 0.4864(8) 0.44645(19) 0.0242(7) 0.052(2) Uani 1.00 1 d .
C(48) C 1.1294(7) 0.4850(2) 0.3831(6) 0.053(2) Uani 1.00 1 d .
C(49) C 0.7265(6) 0.40930(19) -0.1239(6) 0.042(2) Uani 1.00 1 d .
C(50) C 0.6357(6) 0.2541(2) 1.0421(6) 0.050(2) Uani 1.00 1 d .
C(51) C 0.7151(6) 0.23436(19) 0.9858(6) 0.045(2) Uani 1.00 1 d .
C(52) C 1.1225(8) 0.0587(2) 0.3954(7) 0.055(2) Uani 1.00 1 d .
C(53) C 0.7122(8) 0.4505(2) 0.3322(7) 0.052(2) Uani 1.00 1 d .
C(54) C 1.0764(8) -0.0011(2) 0.3111(8) 0.061(2) Uani 1.00 1 d .
C(55) C 0.5387(10) 0.4727(3) 0.3809(8) 0.069(3) Uani 1.00 1 d .
C(56) C 0.9993(7) 0.3868(2) 0.7984(7) 0.065(2) Uani 1.00 1 d .
H(1) H 0.6941 0.1832 0.2925 0.045 Uiso 1.00 1 c R
H(2) H 0.6460 0.2237 0.6323 0.046 Uiso 1.00 1 c R
H(3) H 0.7220 0.1241 0.2082 0.042 Uiso 1.00 1 c R
H(4) H 0.7473 0.1979 0.4985 0.044 Uiso 1.00 1 c R
H(5) H 0.7577 0.3320 0.5696 0.045 Uiso 1.00 1 c R
H(6) H 1.0847 0.1537 0.2288 0.048 Uiso 1.00 1 c R
H(7) H 0.9425 0.2621 0.1584 0.043 Uiso 1.00 1 c R
H(8) H 1.0590 0.2136 0.3128 0.044 Uiso 1.00 1 c R
H(9) H 0.3785 0.3564 0.8571 0.056 Uiso 1.00 1 c R
H(10) H 0.8529 0.3664 0.3854 0.041 Uiso 1.00 1 c R
H(11) H 0.3056 0.3991 0.6915 0.060 Uiso 1.00 1 c R
H(12) H 0.9698 0.3257 0.1040 0.047 Uiso 1.00 1 c R
H(13) H 1.0948 0.3937 0.4437 0.051 Uiso 1.00 1 c R
H(14) H 0.3804 0.3952 0.5230 0.054 Uiso 1.00 1 c R
H(15) H 0.7809 0.2342 0.8372 0.052 Uiso 1.00 1 c R
H(16) H 0.5315 0.3483 0.5129 0.047 Uiso 1.00 1 c R
H(17) H 0.5065 0.2973 1.0231 0.053 Uiso 1.00 1 c R
H(18) H 0.8727 0.4913 -0.0279 0.057 Uiso 1.00 1 c R
H(19) H 1.2013 0.4498 0.5346 0.058 Uiso 1.00 1 c R
H(20) H 1.0393 0.5098 0.2144 0.060 Uiso 1.00 1 c R
H(21) H 0.7310 0.4613 -0.2041 0.057 Uiso 1.00 1 c R
H(22) H 0.7549 0.3608 -0.0146 0.052 Uiso 1.00 1 c R
H(23) H 1.1717 0.5077 0.4228 0.062 Uiso 1.00 1 c R
H(24) H 0.6634 0.3983 -0.1937 0.052 Uiso 1.00 1 c R
H(25) H 0.6303 0.2456 1.1197 0.062 Uiso 1.00 1 c R
H(26) H 0.7658 0.2133 1.0281 0.057 Uiso 1.00 1 c R
H(27) H 0.9354 0.3924 0.8364 0.078 Uiso 1.00 1 c R
H(28) H 0.734(8) 0.502(2) 0.234(8) 0.11(3) Uiso 1.00 1 c .
H(29) H 0.476(6) 0.4711(17) 0.403(6) 0.04(2) Uiso 1.00 1 c .
H(30) H 0.281(4) 0.4399(13) 0.153(4) 0.007(14) Uiso 1.00 1 c .
H(31) H 0.542(7) 0.460(2) -0.023(6) 0.07(2) Uiso 1.00 1 c .
H(32) H 0.575(6) 0.3939(19) 0.079(6) 0.06(2) Uiso 1.00 1 c .
H(33) H 0.766(6) 0.4366(19) 0.327(6) 0.04(2) Uiso 1.00 1 c .
H(34) H 0.838(7) 0.011(2) 0.025(7) 0.08(2) Uiso 1.00 1 c .
H(35) H 1.115(6) 0.079(2) 0.442(6) 0.06(2) Uiso 1.00 1 c .
H(36) H 1.034(6) -0.0208(19) 0.286(6) 0.05(2) Uiso 1.00 1 c .

loop_
_atom_site_aniso_label
_atom_site_aniso_U_11
_atom_site_aniso_U_22
_atom_site_aniso_U_33
_atom_site_aniso_U_12
_atom_site_aniso_U_13
_atom_site_aniso_U_23
Fe(1) 0.0508(6) 0.0379(5) 0.0482(6) 0.0047(4) 0.0257(4) 0.0055(4)
Cl(1) 0.169(2) 0.0890(16) 0.0468(13) -0.0430(17) 0.0257(15) -0.0034(11)
Cl(2) 0.0682(15) 0.1114(18) 0.107(2) 0.0057(13) 0.0099(14) -0.0513(16)
Cl(3) 0.118(2) 0.0776(15) 0.119(2) 0.0170(14) -0.0066(18) -0.0010(15)
N(1) 0.046(3) 0.035(2) 0.033(3) 0.002(2) 0.023(2) -0.001(2)
N(2) 0.040(3) 0.030(2) 0.034(3) 0.001(2) 0.023(2) 0.006(2)
N(3) 0.045(3) 0.030(2) 0.037(3) -0.004(2) 0.024(2) 0.004(2)
C(4) 0.039(3) 0.039(3) 0.033(3) 0.009(3) 0.021(3) 0.008(2)
C(5) 0.035(3) 0.039(3) 0.026(3) 0.007(2) 0.017(2) 0.000(3)
C(6) 0.039(3) 0.044(3) 0.034(3) 0.003(3) 0.025(3) 0.005(3)
C(7) 0.043(3) 0.026(3) 0.036(3) 0.004(3) 0.023(3) 0.002(2)
C(8) 0.046(4) 0.036(3) 0.034(3) -0.002(2) 0.018(3) 0.006(2)
C(9) 0.043(4) 0.032(3) 0.029(3) 0.003(2) 0.017(3) 0.000(2)
C(10) 0.043(3) 0.044(3) 0.028(3) -0.008(3) 0.019(3) -0.005(3)
C(11) 0.033(3) 0.033(3) 0.028(3) 0.002(2) 0.014(2) -0.002(2)
C(12) 0.041(3) 0.032(3) 0.039(3) -0.003(2) 0.023(3) 0.001(2)
C(13) 0.036(3) 0.040(3) 0.034(3) 0.000(2) 0.017(3) 0.004(3)
C(14) 0.041(3) 0.038(3) 0.035(3) -0.000(2) 0.020(3) 0.001(2)
C(15) 0.037(3) 0.044(3) 0.038(3) 0.007(3) 0.020(3) 0.005(3)
C(16) 0.042(3) 0.032(3) 0.033(3) -0.001(2) 0.022(3) 0.000(2)
C(17) 0.036(3) 0.038(3) 0.037(3) -0.001(2) 0.019(3) 0.001(3)
C(18) 0.037(3) 0.039(3) 0.034(3) 0.001(2) 0.020(3) 0.003(3)
C(19) 0.039(3) 0.040(3) 0.030(3) 0.004(3) 0.020(3) 0.001(2)
C(20) 0.052(4) 0.062(4) 0.026(3) -0.008(3) 0.024(3) -0.010(3)
C(21) 0.042(3) 0.041(3) 0.037(3) -0.006(3) 0.023(3) 0.001(3)
C(22) 0.039(3) 0.035(3) 0.028(3) 0.002(2) 0.016(3) -0.001(2)
C(23) 0.049(4) 0.050(4) 0.050(4) 0.005(3) 0.026(3) -0.010(3)
C(24) 0.040(3) 0.054(4) 0.031(3) 0.009(3) 0.019(3) 0.001(3)
C(25) 0.036(3) 0.044(3) 0.037(3) -0.001(2) 0.022(3) 0.004(3)
C(26) 0.035(3) 0.047(3) 0.031(3) -0.004(3) 0.015(3) -0.013(3)
C(27) 0.040(3) 0.043(3) 0.034(3) -0.003(3) 0.022(3) -0.002(3)
C(28) 0.046(4) 0.051(3) 0.023(3) -0.014(3) 0.021(3) -0.005(3)
C(29) 0.046(4) 0.033(3) 0.031(3) 0.006(3) 0.021(3) 0.004(2)
C(30) 0.047(4) 0.043(3) 0.037(3) -0.003(3) 0.019(3) 0.004(3)
C(31) 0.045(4) 0.039(3) 0.044(3) -0.004(3) 0.026(3) 0.002(3)
C(32) 0.034(3) 0.041(3) 0.025(3) 0.004(2) 0.017(2) -0.003(2)
C(33) 0.046(4) 0.047(4) 0.042(4) 0.002(3) 0.022(3) -0.000(3)
C(34) 0.046(4) 0.049(4) 0.036(3) 0.005(3) 0.019(3) 0.007(3)
C(35) 0.041(3) 0.044(3) 0.033(3) -0.007(3) 0.020(3) -0.008(3)
C(36) 0.042(3) 0.059(4) 0.033(3) -0.001(3) 0.024(3) 0.001(3)
C(37) 0.042(4) 0.047(3) 0.030(3) -0.012(3) 0.019(3) -0.006(3)
C(38) 0.047(4) 0.046(4) 0.050(4) 0.003(3) 0.023(4) -0.002(3)
C(39) 0.062(5) 0.043(4) 0.049(4) -0.008(4) 0.031(4) -0.004(3)
C(40) 0.050(4) 0.042(3) 0.049(4) -0.004(3) 0.023(3) 0.005(3)
C(41) 0.056(4) 0.048(4) 0.041(4) -0.002(3) 0.009(3) -0.001(3)
C(42) 0.060(4) 0.042(3) 0.049(4) -0.007(3) 0.027(3) 0.002(3)
C(43) 0.049(4) 0.055(4) 0.039(4) -0.004(3) 0.021(3) 0.007(3)
C(44) 0.046(4) 0.044(3) 0.039(3) -0.003(3) 0.025(3) -0.000(3)
C(45) 0.059(5) 0.049(4) 0.052(4) -0.012(4) 0.015(4) -0.003(3)
C(46) 0.071(5) 0.041(4) 0.056(4) 0.002(3) 0.027(4) -0.005(3)
C(47) 0.075(5) 0.036(4) 0.055(4) -0.008(3) 0.035(4) 0.006(3)
C(48) 0.058(4) 0.052(4) 0.045(4) -0.011(3) 0.010(3) 0.001(3)
C(49) 0.045(4) 0.050(4) 0.036(3) -0.002(3) 0.019(3) -0.004(3)
C(50) 0.047(4) 0.075(5) 0.033(3) -0.009(4) 0.021(3) 0.009(3)
C(51) 0.053(4) 0.056(4) 0.033(4) 0.002(3) 0.022(3) 0.009(3)
C(52) 0.067(5) 0.047(4) 0.056(5) 0.016(4) 0.024(4) 0.007(4)
C(53) 0.052(5) 0.041(4) 0.063(5) 0.004(4) 0.020(4) -0.002(4)
C(54) 0.057(5) 0.048(5) 0.074(6) -0.001(4) 0.015(4) 0.006(4)
C(55) 0.057(6) 0.095(7) 0.068(6) -0.008(5) 0.038(5) -0.034(5)
C(56) 0.060(5) 0.076(5) 0.058(5) -0.001(4) 0.019(4) -0.004(4)

loop_
_atom_type_symbol
_atom_type_description
_atom_type_scat_dispersion_real
_atom_type_scat_dispersion_imag
_atom_type_scat_source
C C 0.003 0.002
;
International Tables for Crystallography
(1992, Vol. C, Tables 4.2.6.8 and 6.1.1.4)
;
H H 0.000 0.000
;
International Tables for Crystallography
(1992, Vol. C, Table 6.1.1.4)
;
Fe Fe 0.346 0.844
;
International Tables for Crystallography
(1992, Vol. C, Tables 4.2.6.8 and 6.1.1.4)
;
N N 0.006 0.003
;
International Tables for Crystallography
(1992, Vol. C, Tables 4.2.6.8 and 6.1.1.4)
;
Cl Cl 0.148 0.159
;
International Tables for Crystallography
(1992, Vol. C, Tables 4.2.6.8 and 6.1.1.4)
;

loop_
_geom_angle_atom_site_label_1
_geom_angle_atom_site_label_2
_geom_angle_atom_site_label_3
_geom_angle
_geom_angle_publ_flag
_geom_angle_site_symmetry_1
_geom_angle_site_symmetry_3
C(24) Fe(1) C(38) 40.9(2) yes . 4_555
C(24) Fe(1) C(39) 40.6(3) yes . 4_555
C(24) Fe(1) C(45) 161.6(3) yes . 4_555
C(24) Fe(1) C(46) 68.4(2) yes . .
C(24) Fe(1) C(47) 68.2(2) yes . 4_555
C(24) Fe(1) C(52) 107.3(2) yes . .
C(24) Fe(1) C(53) 125.1(2) yes . 4_555
C(24) Fe(1) C(54) 156.4(3) yes . .
C(24) Fe(1) C(55) 120.9(3) yes . 4_555
C(38) Fe(1) C(39) 68.0(3) yes 4_555 4_555
C(38) Fe(1) C(45) 156.4(2) yes 4_555 4_555
C(38) Fe(1) C(46) 40.5(3) yes 4_555 .
C(38) Fe(1) C(47) 67.7(3) yes 4_555 4_555
C(38) Fe(1) C(52) 123.9(3) yes 4_555 .
C(38) Fe(1) C(53) 161.7(3) yes 4_555 4_555
C(38) Fe(1) C(54) 121.1(3) yes 4_555 .
C(38) Fe(1) C(55) 107.1(4) yes 4_555 4_555
C(39) Fe(1) C(45) 125.3(3) yes 4_555 4_555
C(39) Fe(1) C(46) 67.4(3) yes 4_555 .
C(39) Fe(1) C(47) 40.1(2) yes 4_555 4_555
C(39) Fe(1) C(52) 122.4(3) yes 4_555 .
C(39) Fe(1) C(53) 109.2(3) yes 4_555 4_555
C(39) Fe(1) C(54) 161.4(3) yes 4_555 .
C(39) Fe(1) C(55) 157.1(3) yes 4_555 4_555
C(45) Fe(1) C(46) 121.6(3) yes 4_555 .
C(45) Fe(1) C(47) 108.6(3) yes 4_555 4_555
C(45) Fe(1) C(52) 68.5(3) yes 4_555 .
C(45) Fe(1) C(53) 40.1(3) yes 4_555 4_555
C(45) Fe(1) C(54) 40.3(3) yes 4_555 .
C(45) Fe(1) C(55) 68.2(4) yes 4_555 4_555
C(46) Fe(1) C(47) 39.8(3) yes . 4_555
C(46) Fe(1) C(52) 160.6(3) yes . .
C(46) Fe(1) C(53) 156.8(3) yes . 4_555
C(46) Fe(1) C(54) 108.0(3) yes . .
C(46) Fe(1) C(55) 124.3(3) yes . 4_555
C(47) Fe(1) C(52) 157.9(3) yes 4_555 .
C(47) Fe(1) C(53) 122.7(3) yes 4_555 4_555
C(47) Fe(1) C(54) 124.9(3) yes 4_555 .
C(47) Fe(1) C(55) 160.7(3) yes 4_555 4_555
C(52) Fe(1) C(53) 41.0(3) yes . 4_555
C(52) Fe(1) C(54) 68.0(3) yes . .
C(52) Fe(1) C(55) 40.4(3) yes . 4_555
C(53) Fe(1) C(54) 67.5(3) yes 4_555 .
C(53) Fe(1) C(55) 68.1(3) yes 4_555 4_555
C(54) Fe(1) C(55) 40.5(4) yes . 4_555
C(10) N(1) C(19) 126.5(5) yes . .
C(10) N(1) C(28) 107.9(5) yes . .
C(19) N(1) C(28) 125.0(4) yes . .
C(5) N(2) C(7) 127.5(5) yes . .
C(5) N(2) C(13) 108.3(4) yes . .
C(7) N(2) C(13) 124.2(5) yes . .
C(6) N(3) C(17) 125.9(4) yes . .
C(6) N(3) C(21) 108.4(4) yes . .
C(17) N(3) C(21) 125.6(4) yes . .
C(7) C(4) C(9) 119.4(6) yes . .
N(2) C(5) C(11) 109.1(5) yes . .
N(2) C(5) C(12) 129.5(5) yes . .
C(11) C(5) C(12) 121.3(6) yes . .
N(3) C(6) C(30) 129.4(5) yes . .
N(3) C(6) C(31) 108.3(4) yes . .
C(30) C(6) C(31) 122.3(5) yes . .
N(2) C(7) C(4) 119.7(5) yes . .
N(2) C(7) C(18) 120.3(5) yes . .
C(4) C(7) C(18) 120.0(5) yes . .
C(12) C(8) C(19) 120.5(6) yes . .
C(4) C(9) C(29) 121.4(5) yes . .
N(1) C(10) C(26) 108.8(5) yes . .
N(1) C(10) C(35) 129.1(6) yes . .
C(26) C(10) C(35) 122.1(6) yes . .
C(5) C(11) C(14) 119.5(6) yes . .
C(5) C(11) C(32) 106.9(5) yes . .
C(14) C(11) C(32) 133.6(5) yes . .
C(5) C(12) C(8) 118.9(5) yes . .
N(2) C(13) C(16) 128.6(5) yes . .
N(2) C(13) C(32) 109.3(5) yes . .
C(16) C(13) C(32) 121.7(5) yes . .
C(11) C(14) C(19) 119.3(5) yes . .
C(18) C(15) C(29) 121.8(6) yes . .
C(13) C(16) C(25) 118.3(5) yes . .
N(3) C(17) C(22) 120.7(5) yes . .
N(3) C(17) C(25) 118.2(6) yes . .
C(22) C(17) C(25) 121.2(5) yes . .
C(7) C(18) C(15) 119.4(5) yes . .
N(1) C(19) C(8) 118.3(5) yes . .
N(1) C(19) C(14) 121.5(5) yes . .
C(8) C(19) C(14) 120.3(6) yes . .
C(23) C(20) C(26) 118.4(6) yes . .
N(3) C(21) C(27) 109.4(4) yes . .
N(3) C(21) C(44) 129.1(5) yes . .
C(27) C(21) C(44) 121.4(5) yes . .
C(17) C(22) C(32) 118.9(5) yes . .
C(20) C(23) C(33) 120.8(6) yes . .
Fe(1) C(24) C(29) 129.4(3) yes . .
Fe(1) C(24) C(38) 68.2(3) yes . 4_555
Fe(1) C(24) C(39) 69.6(3) yes . 4_555
C(29) C(24) C(38) 128.2(7) yes . 4_555
C(29) C(24) C(39) 125.7(6) yes . 4_555
C(38) C(24) C(39) 106.0(6) yes 4_555 4_555
C(16) C(25) C(17) 120.5(6) yes . .
C(10) C(26) C(20) 119.9(5) yes . .
C(10) C(26) C(37) 107.7(5) yes . .
C(20) C(26) C(37) 132.4(6) yes . .
C(21) C(27) C(31) 106.5(5) yes . .
C(21) C(27) C(40) 119.5(5) yes . .
C(31) C(27) C(40) 134.0(5) yes . .
N(1) C(28) C(34) 129.2(6) yes . .
N(1) C(28) C(37) 109.2(5) yes . .
C(34) C(28) C(37) 121.5(6) yes . .
C(9) C(29) C(15) 117.8(5) yes . .
C(9) C(29) C(24) 121.2(5) yes . .
C(15) C(29) C(24) 120.7(6) yes . .
C(6) C(30) C(41) 117.7(5) yes . .
C(6) C(31) C(27) 107.3(5) yes . .
C(6) C(31) C(42) 118.3(5) yes . .
C(27) C(31) C(42) 134.4(5) yes . .
C(11) C(32) C(13) 106.3(5) yes . .
C(11) C(32) C(22) 133.8(6) yes . .
C(13) C(32) C(22) 119.4(6) yes . .
C(23) C(33) C(35) 121.9(6) yes . .
C(28) C(34) C(51) 117.7(6) yes . .
C(10) C(35) C(33) 116.9(6) yes . .
C(37) C(36) C(50) 119.1(6) yes . .
C(26) C(37) C(28) 106.3(5) yes . .
C(26) C(37) C(36) 134.1(6) yes . .
C(28) C(37) C(36) 119.6(5) yes . .
Fe(1) C(38) C(24) 70.9(4) yes 4_455 4_455
Fe(1) C(38) C(46) 70.5(4) yes 4_455 4_455
C(24) C(38) C(46) 108.8(7) yes 4_455 4_455
Fe(1) C(39) C(24) 69.8(4) yes 4_455 4_455
Fe(1) C(39) C(47) 70.2(4) yes 4_455 .
C(24) C(39) C(47) 108.8(7) yes 4_455 .
C(27) C(40) C(43) 119.3(6) yes . .
C(30) C(41) C(48) 121.3(5) yes . .
C(31) C(42) C(48) 119.0(6) yes . .
C(40) C(43) C(49) 120.8(5) yes . .
C(21) C(44) C(49) 117.5(5) yes . .
Fe(1) C(45) C(53) 69.4(4) yes 4_455 .
Fe(1) C(45) C(54) 69.6(5) yes 4_455 4_455
C(53) C(45) C(54) 107.4(8) yes . 4_455
Fe(1) C(46) C(38) 69.0(4) yes . 4_555
Fe(1) C(46) C(47) 70.8(4) yes . 4_555
C(38) C(46) C(47) 108.4(6) yes 4_555 4_555
Fe(1) C(47) C(39) 69.6(4) yes 4_455 .
Fe(1) C(47) C(46) 69.3(4) yes 4_455 4_455
C(39) C(47) C(46) 108.0(7) yes . 4_455
C(41) C(48) C(42) 121.4(6) yes . .
C(43) C(49) C(44) 121.5(5) yes . .
C(36) C(50) C(51) 121.2(6) yes . .
C(34) C(51) C(50) 120.7(6) yes . .
Fe(1) C(52) C(53) 69.5(4) yes . 4_555
Fe(1) C(52) C(55) 69.4(4) yes . 4_555
C(53) C(52) C(55) 107.0(7) yes 4_555 4_555
Fe(1) C(53) C(45) 70.5(4) yes 4_455 .
Fe(1) C(53) C(52) 69.5(4) yes 4_455 4_455
C(45) C(53) C(52) 108.8(7) yes . 4_455
Fe(1) C(54) C(45) 70.1(4) yes . 4_555
Fe(1) C(54) C(55) 69.1(5) yes . 4_555
C(45) C(54) C(55) 108.4(8) yes 4_555 4_555
Fe(1) C(55) C(52) 70.1(5) yes 4_455 4_455
Fe(1) C(55) C(54) 70.4(5) yes 4_455 4_455
C(52) C(55) C(54) 108.5(9) yes 4_455 4_455
Cl(1) C(56) Cl(2) 111.1(4) yes . .
Cl(1) C(56) Cl(3) 113.2(4) yes . .
Cl(2) C(56) Cl(3) 111.6(4) yes . .
C(7) C(4) H(1) 120.6 no . .
C(9) C(4) H(1) 119.9 no . .
C(12) C(8) H(2) 119.6 no . .
C(19) C(8) H(2) 119.9 no . .
C(4) C(9) H(3) 119.7 no . .
C(29) C(9) H(3) 118.9 no . .
C(5) C(12) H(4) 120.4 no . .
C(8) C(12) H(4) 120.7 no . .
C(11) C(14) H(5) 120.1 no . .
C(19) C(14) H(5) 120.5 no . .
C(18) C(15) H(6) 119.4 no . .
C(29) C(15) H(6) 118.8 no . .
C(13) C(16) H(7) 121.7 no . .
C(25) C(16) H(7) 120.0 no . .
C(7) C(18) H(8) 120.0 no . .
C(15) C(18) H(8) 120.6 no . .
C(23) C(20) H(9) 119.9 no . .
C(26) C(20) H(9) 121.7 no . .
C(17) C(22) H(10) 119.8 no . .
C(32) C(22) H(10) 121.3 no . .
C(20) C(23) H(11) 119.7 no . .
C(33) C(23) H(11) 119.5 no . .
C(16) C(25) H(12) 120.1 no . .
C(17) C(25) H(12) 119.4 no . .
C(6) C(30) H(13) 120.3 no . .
C(41) C(30) H(13) 122.0 no . .
C(23) C(33) H(14) 118.8 no . .
C(35) C(33) H(14) 119.3 no . .
C(28) C(34) H(15) 120.7 no . .
C(51) C(34) H(15) 121.6 no . .
C(10) C(35) H(16) 121.8 no . .
C(33) C(35) H(16) 121.3 no . .
C(37) C(36) H(17) 120.4 no . .
C(50) C(36) H(17) 120.5 no . .
Fe(1) C(38) H(30) 127(3) no 4_455 .
C(24) C(38) H(30) 125(3) no 4_455 .
C(46) C(38) H(30) 126(3) no 4_455 .
Fe(1) C(39) H(32) 123(4) no 4_455 .
C(24) C(39) H(32) 126(5) no 4_455 .
C(47) C(39) H(32) 125(5) no . .
C(27) C(40) H(18) 119.6 no . .
C(43) C(40) H(18) 121.1 no . .
C(30) C(41) H(19) 118.2 no . .
C(48) C(41) H(19) 120.5 no . .
C(31) C(42) H(20) 118.8 no . .
C(48) C(42) H(20) 122.2 no . .
C(40) C(43) H(21) 119.6 no . .
C(49) C(43) H(21) 119.5 no . .
C(21) C(44) H(22) 120.7 no . .
C(49) C(44) H(22) 121.8 no . .
Fe(1) C(45) H(28) 130(4) no 4_455 .
C(53) C(45) H(28) 127(4) no . .
C(54) C(45) H(28) 126(5) no 4_455 .
Fe(1) C(46) H(34) 128(4) no . .
C(38) C(46) H(34) 123(5) no 4_555 .
C(47) C(46) H(34) 129(5) no 4_555 .
Fe(1) C(47) H(31) 122(3) no 4_455 .
C(39) C(47) H(31) 125(3) no . .
C(46) C(47) H(31) 126(3) no 4_455 .
C(41) C(48) H(23) 119.0 no . .
C(42) C(48) H(23) 119.6 no . .
C(43) C(49) H(24) 119.2 no . .
C(44) C(49) H(24) 119.2 no . .
C(36) C(50) H(25) 118.6 no . .
C(51) C(50) H(25) 120.1 no . .
C(34) C(51) H(26) 120.2 no . .
C(50) C(51) H(26) 119.1 no . .
Fe(1) C(52) H(35) 128(3) no . .
C(53) C(52) H(35) 133(5) no 4_555 .
C(55) C(52) H(35) 120(5) no 4_555 .
Fe(1) C(53) H(33) 124(4) no 4_455 .
C(45) C(53) H(33) 127(5) no . .
C(52) C(53) H(33) 124(5) no 4_455 .
Fe(1) C(54) H(36) 120(4) no . .
C(45) C(54) H(36) 128(5) no 4_555 .
C(55) C(54) H(36) 123(5) no 4_555 .
Fe(1) C(55) H(29) 118(4) no 4_455 .
C(52) C(55) H(29) 120(4) no 4_455 .
C(54) C(55) H(29) 131(4) no 4_455 .
Cl(1) C(56) H(27) 107.2 no . .
Cl(2) C(56) H(27) 106.5 no . .
Cl(3) C(56) H(27) 106.7 no . .

loop_
_geom_bond_atom_site_label_1
_geom_bond_atom_site_label_2
_geom_bond_distance
_geom_bond_publ_flag
Fe(1) C(24) 2.055(6) yes
Fe(1) C(46) 2.040(6) yes
Fe(1) C(52) 2.030(7) yes
Fe(1) C(54) 2.038(9) yes
Cl(1) C(56) 1.744(7) yes
Cl(2) C(56) 1.725(7) yes
Cl(3) C(56) 1.714(8) yes
N(1) C(10) 1.408(8) yes
N(1) C(19) 1.410(9) yes
N(1) C(28) 1.408(8) yes
N(2) C(5) 1.385(8) yes
N(2) C(7) 1.428(7) yes
N(2) C(13) 1.402(7) yes
N(3) C(6) 1.396(7) yes
N(3) C(17) 1.426(7) yes
N(3) C(21) 1.388(7) yes
C(4) C(7) 1.402(8) yes
C(4) C(9) 1.385(8) yes
C(5) C(11) 1.417(8) yes
C(5) C(12) 1.387(9) yes
C(6) C(30) 1.397(8) yes
C(6) C(31) 1.418(8) yes
C(7) C(18) 1.366(9) yes
C(8) C(12) 1.373(10) yes
C(8) C(19) 1.427(8) yes
C(9) C(29) 1.384(10) yes
C(10) C(26) 1.398(10) yes
C(10) C(35) 1.392(8) yes
C(11) C(14) 1.391(9) yes
C(11) C(32) 1.451(9) yes
C(13) C(16) 1.388(10) yes
C(13) C(32) 1.411(9) yes
C(14) C(19) 1.384(9) yes
C(15) C(18) 1.394(8) yes
C(15) C(29) 1.385(8) yes
C(16) C(25) 1.386(8) yes
C(17) C(22) 1.379(10) yes
C(17) C(25) 1.411(9) yes
C(20) C(23) 1.387(9) yes
C(20) C(26) 1.392(9) yes
C(21) C(27) 1.410(8) yes
C(21) C(44) 1.401(8) yes
C(22) C(32) 1.400(8) yes
C(23) C(33) 1.390(11) yes
C(24) C(29) 1.482(9) yes
C(26) C(37) 1.455(8) yes
C(27) C(31) 1.436(8) yes
C(27) C(40) 1.391(8) yes
C(28) C(34) 1.390(8) yes
C(28) C(37) 1.407(10) yes
C(30) C(41) 1.381(8) yes
C(31) C(42) 1.418(8) yes
C(33) C(35) 1.386(9) yes
C(34) C(51) 1.373(10) yes
C(36) C(37) 1.382(9) yes
C(36) C(50) 1.365(9) yes
C(39) C(47) 1.411(9) yes
C(40) C(43) 1.388(8) yes
C(41) C(48) 1.402(9) yes
C(42) C(48) 1.378(9) yes
C(43) C(49) 1.389(9) yes
C(44) C(49) 1.392(8) yes
C(45) C(53) 1.397(10) yes
C(50) C(51) 1.407(11) yes
C(4) H(1) 0.950 no
C(8) H(2) 0.950 no
C(9) H(3) 0.950 no
C(12) H(4) 0.950 no
C(14) H(5) 0.950 no
C(15) H(6) 0.950 no
C(16) H(7) 0.950 no
C(18) H(8) 0.950 no
C(20) H(9) 0.950 no
C(22) H(10) 0.950 no
C(23) H(11) 0.950 no
C(25) H(12) 0.950 no
C(30) H(13) 0.950 no
C(33) H(14) 0.950 no
C(34) H(15) 0.950 no
C(35) H(16) 0.950 no
C(36) H(17) 0.950 no
C(40) H(18) 0.950 no
C(41) H(19) 0.950 no
C(42) H(20) 0.950 no
C(43) H(21) 0.950 no
C(44) H(22) 0.950 no
C(48) H(23) 0.950 no
C(49) H(24) 0.950 no
C(50) H(25) 0.950 no
C(51) H(26) 0.950 no
C(56) H(27) 0.950 no

loop_
_geom_contact_atom_site_label_1
_geom_contact_atom_site_label_2
_geom_contact_distance
_geom_contact_site_symmetry_2
Fe(1) C(38) 2.019(7) 4_555
Fe(1) C(39) 2.051(7) 4_555
Fe(1) C(45) 2.045(7) 4_555
Fe(1) C(47) 2.059(7) 4_555
Fe(1) C(53) 2.030(7) 4_555
Fe(1) C(55) 2.021(10) 4_555
Cl(2) C(24) 3.556(5) 4_556
Cl(2) C(38) 3.102(7) 1_656
Cl(2) C(46) 3.294(7) 4_556
Cl(3) C(34) 3.598(7) 4_555
Cl(3) C(51) 3.468(6) 4_555
C(4) C(25) 3.420(8) 4_455
C(9) C(38) 3.104(9) 4_555
C(11) C(18) 3.405(7) 4_455
C(13) C(50) 3.476(8) 1_554
C(14) C(18) 3.430(7) 4_455
C(15) C(39) 3.044(9) 4_555
C(16) C(50) 3.281(8) 1_554
C(16) C(51) 3.280(8) 1_554
C(24) Cl(2) 3.556(5) 4_454
C(24) C(38) 1.424(10) 4_555
C(24) C(39) 1.425(12) 4_555
C(24) C(47) 2.305(10) 4_555
C(24) C(55) 3.546(11) 4_555
C(29) C(38) 2.614(9) 4_555
C(29) C(39) 2.587(11) 4_555
C(34) Cl(3) 3.598(7) 4_455
C(35) C(7) 3.545(8) 4_455
C(38) Fe(1) 2.019(7) 4_455
C(38) Cl(2) 3.102(7) 1_454
C(38) C(9) 3.104(9) 4_455
C(38) C(24) 1.424(10) 4_455
C(38) C(29) 2.614(9) 4_455
C(38) C(39) 2.276(12) .
C(38) C(46) 1.405(12) 4_455
C(38) C(47) 2.272(13) .
C(38) C(52) 3.574(10) 4_455
C(38) C(54) 3.533(11) 4_455
C(38) C(55) 3.249(11) .
C(39) Fe(1) 2.051(7) 4_455
C(39) C(15) 3.044(9) 4_455
C(39) C(24) 1.425(12) 4_455
C(39) C(29) 2.587(11) 4_455
C(39) C(38) 2.276(12) .
C(39) C(44) 3.530(12) .
C(39) C(46) 2.271(10) 4_455
C(39) C(52) 3.576(10) 4_455
C(39) C(53) 3.326(10) .
C(40) C(46) 3.496(10) 2_655
C(44) C(39) 3.530(12) .
C(45) Fe(1) 2.045(7) 4_455
C(45) C(46) 3.566(10) 4_455
C(45) C(47) 3.334(9) .
C(45) C(52) 2.292(12) 4_455
C(45) C(54) 1.407(14) 4_455
C(45) C(55) 2.280(15) .
C(46) Cl(2) 3.294(7) 4_454
C(46) C(38) 1.405(12) 4_555
C(46) C(39) 2.271(10) 4_555
C(46) C(40) 3.496(10) 2_645
C(46) C(45) 3.566(10) 4_555
C(46) C(47) 1.397(13) 4_555
C(46) C(55) 3.590(11) 4_555
C(47) Fe(1) 2.059(7) 4_455
C(47) C(24) 2.305(10) 4_455
C(47) C(38) 2.272(13) .
C(47) C(45) 3.334(9) .
C(47) C(46) 1.397(13) 4_455
C(47) C(53) 3.588(10) .
C(49) C(56) 3.449(12) 1_554
C(50) C(13) 3.476(8) 1_556
C(50) C(16) 3.281(8) 1_556
C(51) Cl(3) 3.468(6) 4_455
C(51) C(16) 3.280(8) 1_556
C(52) C(38) 3.574(10) 4_555
C(52) C(39) 3.576(10) 4_555
C(52) C(45) 2.292(12) 4_555
C(52) C(53) 1.422(14) 4_555
C(52) C(55) 1.400(13) 4_555
C(53) Fe(1) 2.030(7) 4_455
C(53) C(39) 3.326(10) .
C(53) C(47) 3.588(10) .
C(53) C(52) 1.422(14) 4_455
C(53) C(54) 2.259(12) 4_455
C(53) C(55) 2.268(15) .
C(54) C(38) 3.533(11) 4_555
C(54) C(45) 1.407(14) 4_555
C(54) C(53) 2.259(12) 4_555
C(54) C(55) 1.405(14) 4_555
C(55) Fe(1) 2.021(10) 4_455
C(55) C(24) 3.546(11) 4_455
C(55) C(38) 3.249(11) .
C(55) C(45) 2.280(15) .
C(55) C(46) 3.590(11) 4_455
C(55) C(52) 1.400(13) 4_455
C(55) C(53) 2.268(15) .
C(55) C(54) 1.405(14) 4_455
C(56) C(49) 3.449(12) 1_556
Fe(1) H(28) 2.81(9) 4_555
Fe(1) H(29) 2.50(7) 4_555
Fe(1) H(30) 2.59(5) 4_555
Fe(1) H(31) 2.76(8) 4_555
Fe(1) H(32) 2.65(7) 4_555
Fe(1) H(33) 2.55(6) 4_555
Fe(1) H(34) 2.79(6) .
Fe(1) H(35) 2.69(7) .
Fe(1) H(36) 2.55(6) .
Cl(1) H(5) 3.115 .
Cl(1) H(10) 3.085 .
Cl(1) H(13) 3.272 .
Cl(1) H(20) 3.393 3_766
Cl(1) H(23) 3.332 3_766
Cl(2) H(9) 3.336 1_655
Cl(2) H(11) 3.276 1_655
Cl(2) H(20) 3.313 3_766
Cl(2) H(30) 3.16(4) 1_656
Cl(2) H(34) 3.52(7) 4_556
Cl(3) H(2) 3.486 4_555
Cl(3) H(5) 3.294 .
Cl(3) H(26) 3.484 4_555
N(2) H(8) 3.483 4_455
N(2) H(25) 3.001 1_554
N(3) H(33) 3.07(7) .
C(4) H(12) 3.268 4_455
C(4) H(25) 3.070 1_554
C(4) H(26) 3.075 1_554
C(5) H(8) 2.902 4_455
C(6) H(33) 2.90(7) .
C(7) H(25) 3.174 1_554
C(7) H(26) 3.040 1_554
C(8) H(8) 3.440 4_455
C(9) H(12) 3.507 4_455
C(9) H(26) 3.316 1_554
C(9) H(30) 2.97(4) 4_555
C(10) H(4) 3.361 4_455
C(10) H(24) 2.992 1_556
C(11) H(6) 3.562 4_455
C(11) H(8) 2.683 4_455
C(12) H(8) 3.304 4_455
C(13) H(25) 3.134 1_554
C(14) H(8) 2.955 4_455
C(15) H(17) 2.890 4_554
C(15) H(26) 3.466 1_554
C(15) H(32) 2.89(7) 4_555
C(15) H(35) 3.59(6) .
C(16) H(25) 3.322 1_554
C(16) H(25) 2.873 4_554
C(16) H(26) 3.279 1_554
C(17) H(6) 3.550 4_455
C(18) H(17) 3.115 4_554
C(18) H(25) 3.491 4_554
C(18) H(26) 3.255 1_554
C(19) H(8) 3.287 4_455
C(20) H(15) 3.509 4_455
C(20) H(24) 3.093 1_556
C(20) H(32) 3.49(6) 1_556
C(21) H(27) 3.179 1_554
C(21) H(32) 3.18(7) .
C(21) H(33) 3.45(7) .
C(22) H(6) 2.988 4_455
C(22) H(33) 3.37(6) .
C(23) H(4) 3.455 4_455
C(23) H(13) 3.405 1_455
C(23) H(19) 3.204 1_455
C(23) H(24) 3.141 1_556
C(24) H(9) 3.548 4_554
C(24) H(30) 2.00(5) 4_555
C(24) H(31) 3.30(8) 4_555
C(24) H(32) 2.08(8) 4_555
C(24) H(34) 3.28(7) .
C(24) H(35) 3.44(6) .
C(25) H(25) 3.265 4_554
C(26) H(15) 3.401 4_455
C(26) H(22) 3.188 1_556
C(26) H(24) 3.006 1_556
C(27) H(18) 3.536 3_765
C(27) H(27) 3.441 1_554
C(27) H(28) 3.52(10) .
C(27) H(33) 3.54(8) .
C(27) H(34) 3.42(7) 2_655
C(28) H(22) 3.480 1_556
C(29) H(26) 3.510 1_554
C(29) H(30) 2.85(4) 4_555
C(29) H(32) 2.86(8) 4_555
C(29) H(35) 3.45(6) .
C(30) H(11) 3.493 1_655
C(30) H(14) 3.172 1_655
C(30) H(33) 3.37(6) .
C(31) H(18) 3.472 3_765
C(31) H(28) 3.36(10) .
C(31) H(30) 3.45(5) 1_655
C(31) H(33) 3.19(8) .
C(32) H(6) 3.227 4_455
C(32) H(8) 3.194 4_455
C(33) H(4) 3.153 4_455
C(33) H(13) 3.369 1_455
C(33) H(19) 3.328 1_455
C(33) H(24) 3.134 1_556
C(33) H(35) 3.51(8) 4_455
C(34) H(7) 3.389 1_556
C(35) H(4) 3.118 4_455
C(35) H(24) 3.083 1_556
C(35) H(35) 3.37(7) 4_455
C(36) H(6) 3.451 4_456
C(36) H(7) 3.133 4_456
C(36) H(15) 3.052 4_455
C(36) H(22) 3.385 1_556
C(36) H(26) 3.407 4_455
C(37) H(15) 3.191 4_455
C(37) H(22) 3.032 1_556
C(38) H(3) 2.792 4_455
C(38) H(18) 3.354 3_665
C(38) H(29) 3.24(6) .
C(38) H(30) 0.81(6) .
C(38) H(31) 3.27(8) .
C(38) H(32) 3.15(7) .
C(38) H(34) 2.14(8) 4_455
C(39) H(6) 2.741 4_455
C(39) H(9) 3.101 1_554
C(39) H(30) 3.06(6) .
C(39) H(31) 2.18(7) .
C(39) H(32) 0.90(7) .
C(39) H(33) 3.40(6) .
C(39) H(34) 3.27(7) 4_455
C(40) H(18) 3.268 3_765
C(40) H(20) 2.920 3_765
C(40) H(27) 3.264 1_554
C(40) H(31) 3.36(8) .
C(40) H(34) 2.59(8) 2_655
C(41) H(11) 3.270 1_655
C(41) H(14) 3.093 1_655
C(42) H(18) 3.118 3_765
C(42) H(21) 3.206 3_765
C(42) H(28) 3.41(9) .
C(42) H(30) 3.51(5) 1_655
C(43) H(20) 3.028 3_765
C(43) H(27) 2.802 1_554
C(43) H(31) 3.04(8) .
C(43) H(34) 2.88(8) 2_655
C(43) H(36) 3.34(6) 2_655
C(44) H(27) 2.745 1_554
C(44) H(31) 3.59(7) .
C(44) H(32) 2.78(8) .
C(45) H(19) 3.023 3_766
C(45) H(23) 3.250 3_766
C(45) H(28) 1.01(10) .
C(45) H(29) 3.07(8) .
C(45) H(31) 3.44(6) .
C(45) H(33) 1.97(6) .
C(45) H(34) 3.51(8) 2_655
C(45) H(35) 3.19(7) 4_455
C(45) H(36) 2.02(7) 4_455
C(46) H(18) 3.136 2_645
C(46) H(21) 3.572 2_645
C(46) H(28) 3.34(9) 2_645
C(46) H(30) 2.00(6) 4_555
C(46) H(31) 2.87(7) 2_645
C(46) H(31) 2.17(8) 4_555
C(46) H(32) 3.14(7) 4_555
C(46) H(34) 1.03(7) .
C(46) H(36) 3.32(6) .
C(47) H(28) 3.55(8) .
C(47) H(30) 3.06(6) .
C(47) H(31) 1.03(8) .
C(47) H(31) 3.28(7) 3_665
C(47) H(32) 2.07(6) .
C(47) H(34) 3.12(8) 2_655
C(47) H(34) 2.19(8) 4_455
C(48) H(21) 3.452 3_765
C(49) H(27) 2.525 1_554
C(49) H(31) 3.14(8) .
C(49) H(32) 3.29(8) .
C(50) H(7) 3.191 1_556
C(50) H(7) 2.875 4_456
C(50) H(12) 3.501 4_456
C(51) H(7) 2.798 1_556
C(52) H(23) 3.081 2_746
C(52) H(28) 3.27(10) 4_555
C(52) H(29) 1.93(7) 4_555
C(52) H(33) 1.97(8) 4_555
C(52) H(35) 0.91(7) .
C(52) H(36) 3.05(6) .
C(53) H(10) 3.265 .
C(53) H(23) 3.041 3_766
C(53) H(28) 2.16(9) .
C(53) H(29) 3.02(7) .
C(53) H(32) 3.41(6) .
C(53) H(33) 0.78(7) .
C(53) H(35) 2.15(8) 4_455
C(53) H(36) 3.06(6) 4_455
C(54) H(19) 3.026 2_746
C(54) H(21) 3.435 2_645
C(54) H(23) 3.392 2_746
C(54) H(28) 2.16(10) 4_555
C(54) H(29) 2.03(7) 4_555
C(54) H(31) 3.41(7) 2_645
C(54) H(33) 3.02(6) 4_555
C(54) H(34) 3.49(6) .
C(54) H(35) 3.13(7) .
C(54) H(36) 0.82(6) .
C(55) H(23) 3.304 3_766
C(55) H(28) 3.26(11) .
C(55) H(29) 0.81(8) .
C(55) H(29) 3.18(7) 3_666
C(55) H(30) 3.36(4) .
C(55) H(33) 3.01(7) .
C(55) H(35) 2.01(6) 4_455
C(55) H(36) 1.98(7) 4_455
H(1) C(16) 3.002 4_455
H(1) C(17) 3.155 4_455
H(1) C(25) 2.650 4_455
H(1) H(7) 3.282 4_455
H(1) H(12) 2.708 4_455
H(1) H(13) 3.529 4_455
H(1) H(25) 2.859 1_554
H(1) H(26) 3.502 1_554
H(2) Cl(3) 3.486 4_455
H(3) N(3) 3.205 4_455
H(3) C(6) 3.088 4_455
H(3) C(17) 3.592 4_455
H(3) C(25) 3.520 4_455
H(3) C(30) 3.324 4_455
H(3) C(38) 2.792 4_555
H(3) H(12) 3.149 4_455
H(3) H(13) 3.443 4_455
H(3) H(30) 2.448 4_555
H(4) H(13) 3.551 4_455
H(5) Cl(1) 3.115 .
H(5) Cl(3) 3.294 .
H(5) H(8) 3.421 4_455
H(5) H(35) 3.552 4_455
H(6) C(36) 3.451 4_554
H(6) C(39) 2.741 4_555
H(6) H(17) 2.801 4_554
H(6) H(32) 2.351 4_555
H(6) H(35) 3.495 .
H(7) C(34) 3.389 1_554
H(7) C(36) 3.133 4_554
H(7) C(50) 3.191 1_554
H(7) C(50) 2.875 4_554
H(7) C(51) 2.798 1_554
H(7) H(17) 2.792 4_554
H(7) H(25) 3.337 1_554
H(7) H(25) 2.241 4_554
H(7) H(26) 2.640 1_554
H(8) H(17) 3.185 4_554
H(8) H(25) 2.922 4_554
H(9) Cl(2) 3.336 1_455
H(9) C(24) 3.548 4_456
H(9) C(39) 3.101 1_556
H(9) H(15) 3.307 4_455
H(9) H(26) 3.561 4_455
H(9) H(32) 3.038 1_556
H(10) Cl(1) 3.085 .
H(10) C(53) 3.265 .
H(10) H(6) 2.980 4_455
H(10) H(33) 2.624 .
H(10) H(35) 3.434 4_455
H(11) Cl(2) 3.276 1_455
H(11) C(30) 3.493 1_455
H(11) C(41) 3.270 1_455
H(11) H(13) 3.023 1_455
H(11) H(19) 2.508 1_455
H(11) H(28) 3.594 3_666
H(11) H(36) 3.251 2_656
H(12) C(50) 3.501 4_554
H(12) H(25) 3.005 4_554
H(13) Cl(1) 3.272 .
H(13) C(23) 3.405 1_655
H(13) C(33) 3.369 1_655
H(13) H(11) 3.023 1_655
H(13) H(14) 2.950 1_655
H(14) C(9) 3.431 4_455
H(14) C(30) 3.172 1_455
H(14) C(41) 3.093 1_455
H(14) H(3) 3.512 4_455
H(14) H(4) 3.517 4_455
H(14) H(13) 2.950 1_455
H(14) H(19) 2.754 1_455
H(14) H(29) 3.286 .
H(14) H(35) 3.107 4_455
H(14) H(36) 3.581 2_656
H(16) C(4) 3.333 4_455
H(16) C(7) 3.031 4_455
H(16) C(9) 3.469 4_455
H(16) C(15) 3.037 4_455
H(16) C(18) 2.867 4_455
H(16) C(29) 3.360 4_455
H(16) H(4) 3.443 4_455
H(16) H(6) 3.463 4_455
H(16) H(8) 3.214 4_455
H(16) H(35) 2.879 4_455
H(17) C(15) 2.890 4_456
H(17) C(18) 3.115 4_456
H(17) C(34) 3.359 4_455
H(17) C(51) 3.255 4_455
H(17) H(6) 2.801 4_456
H(17) H(7) 2.792 4_456
H(17) H(8) 3.185 4_456
H(17) H(15) 2.899 4_455
H(17) H(26) 2.665 4_455
H(17) H(32) 3.454 1_556
H(18) C(27) 3.536 3_765
H(18) C(31) 3.472 3_765
H(18) C(38) 3.354 3_665
H(18) C(40) 3.268 3_765
H(18) C(42) 3.118 3_765
H(18) C(46) 3.136 2_655
H(18) H(18) 2.708 3_765
H(18) H(20) 2.594 3_765
H(18) H(30) 3.004 3_665
H(18) H(34) 2.404 2_655
H(19) C(23) 3.204 1_655
H(19) C(33) 3.328 1_655
H(19) C(45) 3.023 3_766
H(19) C(54) 3.026 2_756
H(19) H(11) 2.508 1_655
H(19) H(14) 2.754 1_655
H(19) H(28) 3.005 3_766
H(19) H(36) 3.124 2_756
H(20) Cl(1) 3.393 3_766
H(20) Cl(2) 3.313 3_766
H(20) C(40) 2.920 3_765
H(20) C(43) 3.028 3_765
H(20) H(18) 2.594 3_765
H(20) H(21) 2.733 3_765
H(20) H(27) 3.472 3_766
H(20) H(28) 3.413 .
H(21) C(42) 3.206 3_765
H(21) C(46) 3.572 2_655
H(21) C(48) 3.452 3_765
H(21) C(54) 3.435 2_655
H(21) H(20) 2.733 3_765
H(21) H(23) 3.188 3_765
H(21) H(27) 3.201 1_554
H(21) H(29) 3.529 3_665
H(21) H(30) 3.487 3_665
H(21) H(31) 3.348 .
H(21) H(34) 2.949 2_655
H(21) H(36) 2.809 2_655
H(22) C(26) 3.188 1_554
H(22) C(28) 3.480 1_554
H(22) C(36) 3.385 1_554
H(22) C(37) 3.032 1_554
H(22) H(27) 3.173 1_554
H(22) H(32) 2.763 .
H(23) Cl(1) 3.332 3_766
H(23) C(45) 3.250 3_766
H(23) C(52) 3.081 2_756
H(23) C(53) 3.041 3_766
H(23) C(54) 3.392 2_756
H(23) C(55) 3.304 3_766
H(23) H(21) 3.188 3_765
H(23) H(33) 3.335 3_766
H(23) H(35) 3.414 2_756
H(24) C(10) 2.992 1_554
H(24) C(20) 3.093 1_554
H(24) C(23) 3.141 1_554
H(24) C(26) 3.006 1_554
H(24) C(33) 3.134 1_554
H(24) C(35) 3.083 1_554
H(24) H(27) 2.879 1_554
H(24) H(31) 3.419 .
H(24) H(32) 3.539 .
H(24) H(36) 3.492 2_655
H(25) N(2) 3.001 1_556
H(25) C(4) 3.070 1_556
H(25) C(7) 3.174 1_556
H(25) C(13) 3.134 1_556
H(25) C(16) 3.322 1_556
H(25) C(16) 2.873 4_456
H(25) C(18) 3.491 4_456
H(25) C(25) 3.265 4_456
H(25) H(1) 2.859 1_556
H(25) H(7) 3.337 1_556
H(25) H(7) 2.241 4_456
H(25) H(8) 2.922 4_456
H(25) H(12) 3.005 4_456
H(26) Cl(3) 3.484 4_455
H(26) C(4) 3.075 1_556
H(26) C(7) 3.040 1_556
H(26) C(9) 3.316 1_556
H(26) C(15) 3.466 1_556
H(26) C(16) 3.279 1_556
H(26) C(18) 3.255 1_556
H(26) C(29) 3.510 1_556
H(26) H(1) 3.502 1_556
H(26) H(7) 2.640 1_556
H(27) C(21) 3.179 1_556
H(27) C(27) 3.441 1_556
H(27) C(40) 3.264 1_556
H(27) C(43) 2.802 1_556
H(27) C(44) 2.745 1_556
H(27) C(49) 2.525 1_556
H(27) H(20) 3.472 3_766
H(27) H(21) 3.201 1_556
H(27) H(22) 3.173 1_556
H(27) H(24) 2.879 1_556
H(28) Fe(1) 2.81(9) 4_455
H(28) C(27) 3.52(10) .
H(28) C(31) 3.36(10) .
H(28) C(42) 3.41(9) .
H(28) C(45) 1.01(10) .
H(28) C(46) 3.34(9) 2_655
H(28) C(47) 3.55(8) .
H(28) C(52) 3.27(10) 4_455
H(28) C(53) 2.16(9) .
H(28) C(54) 2.16(10) 4_455
H(28) C(55) 3.26(11) .
H(28) H(11) 3.594 3_666
H(28) H(19) 3.005 3_766
H(28) H(20) 3.413 .
H(28) H(31) 3.35(10) .
H(28) H(31) 3.46(10) 3_665
H(28) H(33) 2.48(11) .
H(28) H(34) 2.82(12) 2_655
H(28) H(36) 2.51(13) 4_455
H(29) Fe(1) 2.50(7) 4_455
H(29) C(38) 3.24(6) .
H(29) C(45) 3.07(8) .
H(29) C(52) 1.93(7) 4_455
H(29) C(53) 3.02(7) .
H(29) C(54) 2.03(7) 4_455
H(29) C(55) 0.81(8) .
H(29) C(55) 3.18(7) 3_666
H(29) H(14) 3.286 .
H(29) H(21) 3.529 3_665
H(29) H(29) 2.91(9) 3_666
H(29) H(30) 3.15(7) .
H(29) H(35) 2.26(9) 4_455
H(29) H(36) 3.59(10) 2_656
H(29) H(36) 2.39(10) 4_455
H(30) Fe(1) 2.59(5) 4_455
H(30) Cl(2) 3.16(4) 1_454
H(30) C(9) 2.97(4) 4_455
H(30) C(24) 2.00(5) 4_455
H(30) C(29) 2.85(4) 4_455
H(30) C(31) 3.45(5) 1_455
H(30) C(38) 0.81(6) .
H(30) C(39) 3.06(6) .
H(30) C(42) 3.51(5) 1_455
H(30) C(46) 2.00(6) 4_455
H(30) C(47) 3.06(6) .
H(30) C(55) 3.36(4) .
H(30) H(3) 2.448 4_455
H(30) H(18) 3.004 3_665
H(30) H(21) 3.487 3_665
H(30) H(29) 3.15(7) .
H(30) H(34) 2.45(10) 4_455
H(31) Fe(1) 2.76(8) 4_455
H(31) C(24) 3.30(8) 4_455
H(31) C(38) 3.27(8) .
H(31) C(39) 2.18(7) .
H(31) C(40) 3.36(8) .
H(31) C(43) 3.04(8) .
H(31) C(44) 3.59(7) .
H(31) C(45) 3.44(6) .
H(31) C(46) 2.87(7) 2_655
H(31) C(46) 2.17(8) 4_455
H(31) C(47) 1.03(8) .
H(31) C(47) 3.28(7) 3_665
H(31) C(49) 3.14(8) .
H(31) C(54) 3.41(7) 2_655
H(31) H(21) 3.348 .
H(31) H(24) 3.419 .
H(31) H(28) 3.35(10) .
H(31) H(28) 3.46(10) 3_665
H(31) H(31) 3.05(10) 3_665
H(31) H(32) 2.53(9) .
H(31) H(34) 2.22(11) 2_655
H(31) H(34) 2.65(12) 4_455
H(31) H(36) 2.92(9) 2_655
H(32) Fe(1) 2.65(7) 4_455
H(32) C(15) 2.89(7) 4_455
H(32) C(20) 3.49(6) 1_554
H(32) C(21) 3.18(7) .
H(32) C(24) 2.08(8) 4_455
H(32) C(29) 2.86(8) 4_455
H(32) C(38) 3.15(7) .
H(32) C(39) 0.90(7) .
H(32) C(44) 2.78(8) .
H(32) C(46) 3.14(7) 4_455
H(32) C(47) 2.07(6) .
H(32) C(49) 3.29(8) .
H(32) C(53) 3.41(6) .
H(32) H(6) 2.351 4_455
H(32) H(9) 3.038 1_554
H(32) H(17) 3.454 1_554
H(32) H(22) 2.763 .
H(32) H(24) 3.539 .
H(32) H(31) 2.53(9) .
H(32) H(33) 3.28(8) .
H(33) Fe(1) 2.55(6) 4_455
H(33) N(3) 3.07(7) .
H(33) C(6) 2.90(7) .
H(33) C(21) 3.45(7) .
H(33) C(22) 3.37(6) .
H(33) C(27) 3.54(8) .
H(33) C(30) 3.37(6) .
H(33) C(31) 3.19(8) .
H(33) C(39) 3.40(6) .
H(33) C(45) 1.97(6) .
H(33) C(52) 1.97(8) 4_455
H(33) C(53) 0.78(7) .
H(33) C(54) 3.02(6) 4_455
H(33) C(55) 3.01(7) .
H(33) H(10) 2.624 .
H(33) H(23) 3.335 3_766
H(33) H(28) 2.48(11) .
H(33) H(32) 3.28(8) .
H(33) H(35) 2.48(11) 4_455
H(34) Fe(1) 2.79(6) .
H(34) Cl(2) 3.52(7) 4_454
H(34) C(24) 3.28(7) .
H(34) C(27) 3.42(7) 2_645
H(34) C(38) 2.14(7) 4_555
H(34) C(39) 3.27(7) 4_555
H(34) C(40) 2.59(8) 2_645
H(34) C(43) 2.88(8) 2_645
H(34) C(45) 3.51(8) 2_645
H(34) C(46) 1.03(7) .
H(34) C(47) 3.12(8) 2_645
H(34) C(47) 2.19(8) 4_555
H(34) C(54) 3.49(6) .
H(34) H(18) 2.404 2_645
H(34) H(21) 2.949 2_645
H(34) H(28) 2.82(12) 2_645
H(34) H(30) 2.45(10) 4_555
H(34) H(31) 2.22(11) 2_645
H(34) H(31) 2.65(12) 4_555
H(34) H(36) 3.26(9) .
H(35) Fe(1) 2.69(7) .
H(35) C(15) 3.59(6) .
H(35) C(24) 3.44(6) .
H(35) C(29) 3.45(6) .
H(35) C(33) 3.51(8) 4_555
H(35) C(35) 3.37(7) 4_555
H(35) C(45) 3.19(7) 4_555
H(35) C(52) 0.91(7) .
H(35) C(53) 2.15(8) 4_555
H(35) C(54) 3.13(7) .
H(35) C(55) 2.01(6) 4_555
H(35) H(5) 3.552 4_555
H(35) H(6) 3.495 .
H(35) H(10) 3.434 4_555
H(35) H(14) 3.107 4_555
H(35) H(16) 2.879 4_555
H(35) H(23) 3.414 2_746
H(35) H(29) 2.26(9) 4_555
H(35) H(33) 2.48(11) 4_555
H(36) Fe(1) 2.55(6) .
H(36) C(43) 3.34(6) 2_645
H(36) C(45) 2.02(7) 4_555
H(36) C(46) 3.32(6) .
H(36) C(52) 3.05(6) .
H(36) C(53) 3.06(6) 4_555
H(36) C(54) 0.82(6) .
H(36) C(55) 1.98(6) 4_555
H(36) H(11) 3.251 2_646
H(36) H(14) 3.581 2_646
H(36) H(19) 3.124 2_746
H(36) H(21) 2.809 2_645
H(36) H(24) 3.492 2_645
H(36) H(28) 2.51(13) 4_555
H(36) H(29) 3.59(10) 2_646
H(36) H(29) 2.39(10) 4_555
H(36) H(31) 2.92(9) 2_645
H(36) H(34) 3.26(9) .

loop_
_geom_torsion_atom_site_label_1
_geom_torsion_atom_site_label_2
_geom_torsion_atom_site_label_3
_geom_torsion_atom_site_label_4
_geom_torsion
_geom_torsion_site_symmetry_1
_geom_torsion_site_symmetry_3
_geom_torsion_site_symmetry_4
C(24) Fe(1) C(38) C(46) 119.0(6) . 4_555 .
C(38) Fe(1) C(24) C(29) 122.2(8) 4_555 . .
C(38) Fe(1) C(24) C(39) -117.8(5) 4_555 . 4_555
C(24) Fe(1) C(39) C(47) -119.7(6) . 4_555 4_555
C(39) Fe(1) C(24) C(29) -120.0(7) 4_555 . .
C(39) Fe(1) C(24) C(38) 117.8(5) 4_555 . 4_555
C(24) Fe(1) C(45) C(53) 42.2(12) . 4_555 4_555
C(24) Fe(1) C(45) C(54) 160.9(8) . 4_555 .
C(45) Fe(1) C(24) C(29) -73.6(12) 4_555 . .
C(45) Fe(1) C(24) C(38) 164.2(9) 4_555 . 4_555
C(45) Fe(1) C(24) C(39) 46.4(10) 4_555 . 4_555
C(24) Fe(1) C(46) C(38) -38.0(4) . . 4_555
C(24) Fe(1) C(46) C(47) 81.4(4) . . 4_555
C(46) Fe(1) C(24) C(29) 159.8(7) . . .
C(46) Fe(1) C(24) C(38) 37.7(5) . . 4_555
C(46) Fe(1) C(24) C(39) -80.1(4) . . 4_555
C(24) Fe(1) C(47) C(39) 37.5(4) . 4_555 4_555
C(24) Fe(1) C(47) C(46) -82.0(4) . 4_555 .
C(47) Fe(1) C(24) C(29) -157.1(7) 4_555 . .
C(47) Fe(1) C(24) C(38) 80.7(5) 4_555 . 4_555
C(47) Fe(1) C(24) C(39) -37.1(4) 4_555 . 4_555
C(24) Fe(1) C(52) C(53) -124.1(4) . . 4_555
C(24) Fe(1) C(52) C(55) 117.7(5) . . 4_555
C(52) Fe(1) C(24) C(29) -0.1(6) . . .
C(52) Fe(1) C(24) C(38) -122.3(5) . . 4_555
C(52) Fe(1) C(24) C(39) 119.9(4) . . 4_555
C(24) Fe(1) C(53) C(45) -165.0(5) . 4_555 4_555
C(24) Fe(1) C(53) C(52) 75.2(5) . 4_555 .
C(53) Fe(1) C(24) C(29) -41.7(8) 4_555 . .
C(53) Fe(1) C(24) C(38) -163.9(5) 4_555 . 4_555
C(53) Fe(1) C(24) C(39) 78.3(5) 4_555 . 4_555
C(24) Fe(1) C(54) C(45) -165.0(6) . . 4_555
C(24) Fe(1) C(54) C(55) -45.2(9) . . 4_555
C(54) Fe(1) C(24) C(29) 74.4(9) . . .
C(54) Fe(1) C(24) C(38) -47.8(9) . . 4_555
C(54) Fe(1) C(24) C(39) -165.6(7) . . 4_555
C(24) Fe(1) C(55) C(52) -80.2(6) . 4_555 .
C(24) Fe(1) C(55) C(54) 160.7(4) . 4_555 .
C(55) Fe(1) C(24) C(29) 41.9(7) 4_555 . .
C(55) Fe(1) C(24) C(38) -80.3(5) 4_555 . 4_555
C(55) Fe(1) C(24) C(39) 161.9(4) 4_555 . 4_555
C(38) Fe(1) C(39) C(47) -81.1(5) 4_555 4_555 4_555
C(38) Fe(1) C(39) C(24) 38.7(3) 4_555 4_555 .
C(39) Fe(1) C(38) C(24) -38.4(4) 4_555 4_555 .
C(39) Fe(1) C(38) C(46) 80.6(5) 4_555 4_555 .
C(38) Fe(1) C(45) C(53) -164.2(8) 4_555 4_555 4_555
C(38) Fe(1) C(45) C(54) -45.5(11) 4_555 4_555 .
C(45) Fe(1) C(38) C(24) -167.6(7) 4_555 4_555 .
C(45) Fe(1) C(38) C(46) -48.6(11) 4_555 4_555 .
C(38) Fe(1) C(46) C(47) 119.5(6) 4_555 . 4_555
C(46) Fe(1) C(38) C(24) -119.0(6) . 4_555 .
C(38) Fe(1) C(47) C(39) 81.8(5) 4_555 4_555 4_555
C(38) Fe(1) C(47) C(46) -37.7(4) 4_555 4_555 .
C(47) Fe(1) C(38) C(24) -81.9(4) 4_555 4_555 .
C(47) Fe(1) C(38) C(46) 37.1(4) 4_555 4_555 .
C(38) Fe(1) C(52) C(53) -165.9(4) 4_555 . 4_555
C(38) Fe(1) C(52) C(55) 75.9(6) 4_555 . 4_555
C(52) Fe(1) C(38) C(24) 76.7(5) . 4_555 .
C(52) Fe(1) C(38) C(46) -164.3(4) . 4_555 .
C(38) Fe(1) C(53) C(45) 159.7(10) 4_555 4_555 4_555
C(38) Fe(1) C(53) C(52) 39.9(13) 4_555 4_555 .
C(53) Fe(1) C(38) C(24) 46.2(13) 4_555 4_555 .
C(53) Fe(1) C(38) C(46) 165.2(10) 4_555 4_555 .
C(38) Fe(1) C(54) C(45) 160.5(4) 4_555 . 4_555
C(38) Fe(1) C(54) C(55) -79.7(6) 4_555 . 4_555
C(54) Fe(1) C(38) C(24) 159.8(4) . 4_555 .
C(54) Fe(1) C(38) C(46) -81.2(6) . 4_555 .
C(38) Fe(1) C(55) C(52) -122.7(5) 4_555 4_555 .
C(38) Fe(1) C(55) C(54) 118.2(5) 4_555 4_555 .
C(55) Fe(1) C(38) C(24) 117.8(5) 4_555 4_555 .
C(55) Fe(1) C(38) C(46) -123.2(5) 4_555 4_555 .
C(39) Fe(1) C(45) C(53) 77.5(6) 4_555 4_555 4_555
C(39) Fe(1) C(45) C(54) -163.8(4) 4_555 4_555 .
C(45) Fe(1) C(39) C(47) 76.5(5) 4_555 4_555 4_555
C(45) Fe(1) C(39) C(24) -163.7(3) 4_555 4_555 .
C(39) Fe(1) C(46) C(38) -82.0(5) 4_555 . 4_555
C(39) Fe(1) C(46) C(47) 37.4(4) 4_555 . 4_555
C(46) Fe(1) C(39) C(47) -37.1(5) . 4_555 4_555
C(46) Fe(1) C(39) C(24) 82.6(4) . 4_555 .
C(39) Fe(1) C(47) C(46) -119.5(7) 4_555 4_555 .
C(47) Fe(1) C(39) C(24) 119.7(6) 4_555 4_555 .
C(39) Fe(1) C(52) C(53) -82.1(5) 4_555 . 4_555
C(39) Fe(1) C(52) C(55) 159.6(5) 4_555 . 4_555
C(52) Fe(1) C(39) C(47) 161.8(5) . 4_555 4_555
C(52) Fe(1) C(39) C(24) -78.5(5) . 4_555 .
C(39) Fe(1) C(53) C(45) -122.5(5) 4_555 4_555 4_555
C(39) Fe(1) C(53) C(52) 117.7(4) 4_555 4_555 .
C(53) Fe(1) C(39) C(47) 118.3(5) 4_555 4_555 4_555
C(53) Fe(1) C(39) C(24) -122.0(4) 4_555 4_555 .
C(39) Fe(1) C(54) C(45) 45.6(11) 4_555 . 4_555
C(39) Fe(1) C(54) C(55) 165.4(9) 4_555 . 4_555
C(54) Fe(1) C(39) C(47) 42.1(12) . 4_555 4_555
C(54) Fe(1) C(39) C(24) 161.8(8) . 4_555 .
C(39) Fe(1) C(55) C(52) -49.0(12) 4_555 4_555 .
C(39) Fe(1) C(55) C(54) -168.1(8) 4_555 4_555 .
C(55) Fe(1) C(39) C(47) -162.8(9) 4_555 4_555 4_555
C(55) Fe(1) C(39) C(24) -43.1(10) 4_555 4_555 .
C(45) Fe(1) C(46) C(38) 159.3(4) 4_555 . 4_555
C(45) Fe(1) C(46) C(47) -81.2(5) 4_555 . 4_555
C(46) Fe(1) C(45) C(53) 160.9(5) . 4_555 4_555
C(46) Fe(1) C(45) C(54) -80.4(6) . 4_555 .
C(45) Fe(1) C(47) C(39) -123.1(5) 4_555 4_555 4_555
C(45) Fe(1) C(47) C(46) 117.4(4) 4_555 4_555 .
C(47) Fe(1) C(45) C(53) 118.9(5) 4_555 4_555 4_555
C(47) Fe(1) C(45) C(54) -122.4(5) 4_555 4_555 .
C(45) Fe(1) C(52) C(53) 36.9(4) 4_555 . 4_555
C(45) Fe(1) C(52) C(55) -81.3(6) 4_555 . 4_555
C(52) Fe(1) C(45) C(53) -37.7(5) . 4_555 4_555
C(52) Fe(1) C(45) C(54) 81.0(5) . 4_555 .
C(45) Fe(1) C(53) C(52) -119.8(7) 4_555 4_555 .
C(53) Fe(1) C(45) C(54) 118.7(7) 4_555 4_555 .
C(45) Fe(1) C(54) C(55) 119.8(7) 4_555 . 4_555
C(54) Fe(1) C(45) C(53) -118.7(7) . 4_555 4_555
C(45) Fe(1) C(55) C(52) 81.9(5) 4_555 4_555 .
C(45) Fe(1) C(55) C(54) -37.2(5) 4_555 4_555 .
C(55) Fe(1) C(45) C(53) -81.4(6) 4_555 4_555 4_555
C(55) Fe(1) C(45) C(54) 37.3(5) 4_555 4_555 .
C(46) Fe(1) C(47) C(39) 119.5(7) . 4_555 4_555
C(47) Fe(1) C(46) C(38) -119.5(6) 4_555 . 4_555
C(46) Fe(1) C(52) C(53) 162.2(8) . . 4_555
C(46) Fe(1) C(52) C(55) 43.9(11) . . 4_555
C(52) Fe(1) C(46) C(38) 42.5(11) . . 4_555
C(52) Fe(1) C(46) C(47) 161.9(8) . . 4_555
C(46) Fe(1) C(53) C(45) -45.2(10) . 4_555 4_555
C(46) Fe(1) C(53) C(52) -165.0(7) . 4_555 .
C(53) Fe(1) C(46) C(38) -168.2(7) 4_555 . 4_555
C(53) Fe(1) C(46) C(47) -48.8(9) 4_555 . 4_555
C(46) Fe(1) C(54) C(45) 118.0(5) . . 4_555
C(46) Fe(1) C(54) C(55) -122.1(5) . . 4_555
C(54) Fe(1) C(46) C(38) 117.2(5) . . 4_555
C(54) Fe(1) C(46) C(47) -123.3(5) . . 4_555
C(46) Fe(1) C(55) C(52) -163.8(5) . 4_555 .
C(46) Fe(1) C(55) C(54) 77.1(6) . 4_555 .
C(55) Fe(1) C(46) C(38) 75.5(6) 4_555 . 4_555
C(55) Fe(1) C(46) C(47) -165.1(5) 4_555 . 4_555
C(47) Fe(1) C(52) C(53) -49.7(10) 4_555 . 4_555
C(47) Fe(1) C(52) C(55) -167.9(8) 4_555 . 4_555
C(52) Fe(1) C(47) C(39) -44.6(10) . 4_555 4_555
C(52) Fe(1) C(47) C(46) -164.1(7) . 4_555 .
C(47) Fe(1) C(53) C(45) -80.1(5) 4_555 4_555 4_555
C(47) Fe(1) C(53) C(52) 160.1(4) 4_555 4_555 .
C(53) Fe(1) C(47) C(39) -81.1(5) 4_555 4_555 4_555
C(53) Fe(1) C(47) C(46) 159.4(4) 4_555 4_555 .
C(47) Fe(1) C(54) C(45) 77.3(5) 4_555 . 4_555
C(47) Fe(1) C(54) C(55) -162.8(5) 4_555 . 4_555
C(54) Fe(1) C(47) C(39) -164.9(5) . 4_555 4_555
C(54) Fe(1) C(47) C(46) 75.6(5) . 4_555 .
C(47) Fe(1) C(55) C(52) 166.2(10) 4_555 4_555 .
C(47) Fe(1) C(55) C(54) 47.2(14) 4_555 4_555 .
C(55) Fe(1) C(47) C(39) 159.6(11) 4_555 4_555 4_555
C(55) Fe(1) C(47) C(46) 40.1(13) 4_555 4_555 .
C(52) Fe(1) C(53) C(45) 119.8(7) . 4_555 4_555
C(53) Fe(1) C(52) C(55) -118.2(7) 4_555 . 4_555
C(52) Fe(1) C(54) C(45) -82.2(5) . . 4_555
C(52) Fe(1) C(54) C(55) 37.7(5) . . 4_555
C(54) Fe(1) C(52) C(53) 80.5(5) . . 4_555
C(54) Fe(1) C(52) C(55) -37.7(6) . . 4_555
C(52) Fe(1) C(55) C(54) -119.1(8) . 4_555 .
C(55) Fe(1) C(52) C(53) 118.2(7) 4_555 . 4_555
C(53) Fe(1) C(54) C(45) -37.7(4) 4_555 . 4_555
C(53) Fe(1) C(54) C(55) 82.1(5) 4_555 . 4_555
C(54) Fe(1) C(53) C(45) 37.9(5) . 4_555 4_555
C(54) Fe(1) C(53) C(52) -81.9(5) . 4_555 .
C(53) Fe(1) C(55) C(52) 38.6(5) 4_555 4_555 .
C(53) Fe(1) C(55) C(54) -80.5(5) 4_555 4_555 .
C(55) Fe(1) C(53) C(45) 81.8(6) 4_555 4_555 4_555
C(55) Fe(1) C(53) C(52) -38.0(5) 4_555 4_555 .
C(54) Fe(1) C(55) C(52) 119.1(8) . 4_555 .
C(55) Fe(1) C(54) C(45) -119.8(7) 4_555 . 4_555
C(10) N(1) C(19) C(8) -129.0(5) . . .
C(10) N(1) C(19) C(14) 51.8(8) . . .
C(19) N(1) C(10) C(26) 172.8(5) . . .
C(19) N(1) C(10) C(35) -7.1(9) . . .
C(10) N(1) C(28) C(34) -179.0(6) . . .
C(10) N(1) C(28) C(37) -1.4(6) . . .
C(28) N(1) C(10) C(26) 1.2(6) . . .
C(28) N(1) C(10) C(35) -178.7(6) . . .
C(19) N(1) C(28) C(34) 9.2(9) . . .
C(19) N(1) C(28) C(37) -173.2(5) . . .
C(28) N(1) C(19) C(8) 41.2(7) . . .
C(28) N(1) C(19) C(14) -138.0(5) . . .
C(5) N(2) C(7) C(4) 47.5(7) . . .
C(5) N(2) C(7) C(18) -134.1(6) . . .
C(7) N(2) C(5) C(11) 179.1(4) . . .
C(7) N(2) C(5) C(12) -4.9(8) . . .
C(5) N(2) C(13) C(16) -170.4(5) . . .
C(5) N(2) C(13) C(32) 2.2(5) . . .
C(13) N(2) C(5) C(11) -2.0(5) . . .
C(13) N(2) C(5) C(12) 174.1(5) . . .
C(7) N(2) C(13) C(16) 8.7(8) . . .
C(7) N(2) C(13) C(32) -178.8(4) . . .
C(13) N(2) C(7) C(4) -131.3(6) . . .
C(13) N(2) C(7) C(18) 47.0(7) . . .
C(6) N(3) C(17) C(22) 55.4(8) . . .
C(6) N(3) C(17) C(25) -125.1(6) . . .
C(17) N(3) C(6) C(30) 2.4(12) . . .
C(17) N(3) C(6) C(31) -176.5(6) . . .
C(6) N(3) C(21) C(27) -0.4(8) . . .
C(6) N(3) C(21) C(44) -177.7(7) . . .
C(21) N(3) C(6) C(30) -179.7(6) . . .
C(21) N(3) C(6) C(31) 1.3(8) . . .
C(17) N(3) C(21) C(27) 177.4(6) . . .
C(17) N(3) C(21) C(44) 0.2(9) . . .
C(21) N(3) C(17) C(22) -122.1(7) . . .
C(21) N(3) C(17) C(25) 57.4(8) . . .
C(7) C(4) C(9) C(29) -0.9(8) . . .
C(9) C(4) C(7) N(2) 178.1(5) . . .
C(9) C(4) C(7) C(18) -0.3(7) . . .
N(2) C(5) C(11) C(14) 179.3(4) . . .
N(2) C(5) C(11) C(32) 1.0(5) . . .
N(2) C(5) C(12) C(8) -174.1(5) . . .
C(11) C(5) C(12) C(8) 1.5(8) . . .
C(12) C(5) C(11) C(14) 2.8(7) . . .
C(12) C(5) C(11) C(32) -175.4(4) . . .
N(3) C(6) C(30) C(41) -177.8(7) . . .
N(3) C(6) C(31) C(27) -1.7(8) . . .
N(3) C(6) C(31) C(42) 177.7(6) . . .
C(30) C(6) C(31) C(27) 179.3(6) . . .
C(30) C(6) C(31) C(42) -1.3(11) . . .
C(31) C(6) C(30) C(41) 1.0(11) . . .
N(2) C(7) C(18) C(15) -177.4(5) . . .
C(4) C(7) C(18) C(15) 1.0(8) . . .
C(12) C(8) C(19) N(1) -178.1(4) . . .
C(12) C(8) C(19) C(14) 1.2(8) . . .
C(19) C(8) C(12) C(5) -3.5(8) . . .
C(4) C(9) C(29) C(15) 1.3(8) . . .
C(4) C(9) C(29) C(24) -173.3(5) . . .
N(1) C(10) C(26) C(20) -179.8(5) . . .
N(1) C(10) C(26) C(37) -0.5(6) . . .
N(1) C(10) C(35) C(33) 179.9(4) . . .
C(26) C(10) C(35) C(33) 0.0(8) . . .
C(35) C(10) C(26) C(20) 0.1(6) . . .
C(35) C(10) C(26) C(37) 179.5(5) . . .
C(5) C(11) C(14) C(19) -5.2(7) . . .
C(5) C(11) C(32) C(13) 0.3(5) . . .
C(5) C(11) C(32) C(22) 172.0(5) . . .
C(14) C(11) C(32) C(13) -177.6(5) . . .
C(14) C(11) C(32) C(22) -5.9(10) . . .
C(32) C(11) C(14) C(19) 172.5(5) . . .
N(2) C(13) C(16) C(25) 174.2(5) . . .
N(2) C(13) C(32) C(11) -1.5(5) . . .
N(2) C(13) C(32) C(22) -174.6(4) . . .
C(16) C(13) C(32) C(11) 171.6(5) . . .
C(16) C(13) C(32) C(22) -1.5(8) . . .
C(32) C(13) C(16) C(25) 2.5(8) . . .
C(11) C(14) C(19) N(1) -177.6(4) . . .
C(11) C(14) C(19) C(8) 3.2(7) . . .
C(18) C(15) C(29) C(9) -0.5(8) . . .
C(18) C(15) C(29) C(24) 174.0(5) . . .
C(29) C(15) C(18) C(7) -0.6(9) . . .
C(13) C(16) C(25) C(17) -2.2(8) . . .
N(3) C(17) C(22) C(32) 179.8(4) . . .
N(3) C(17) C(25) C(16) -178.7(4) . . .
C(22) C(17) C(25) C(16) 0.8(8) . . .
C(25) C(17) C(22) C(32) 0.3(6) . . .
C(23) C(20) C(26) C(10) -0.3(8) . . .
C(23) C(20) C(26) C(37) -179.5(6) . . .
C(26) C(20) C(23) C(33) 0.5(9) . . .
N(3) C(21) C(27) C(31) -0.6(8) . . .
N(3) C(21) C(27) C(40) -179.5(6) . . .
N(3) C(21) C(44) C(49) 178.1(7) . . .
C(27) C(21) C(44) C(49) 1.1(11) . . .
C(44) C(21) C(27) C(31) 176.9(6) . . .
C(44) C(21) C(27) C(40) -2.0(11) . . .
C(17) C(22) C(32) C(11) -170.8(5) . . .
C(17) C(22) C(32) C(13) 0.0(7) . . .
C(20) C(23) C(33) C(35) -0.4(9) . . .
Fe(1) C(24) C(29) C(9) -111.5(6) . . .
Fe(1) C(24) C(29) C(15) 74.1(8) . . .
Fe(1) C(24) C(38) C(46) -60.6(4) . 4_555 .
Fe(1) C(24) C(39) C(47) 59.7(4) . 4_555 4_555
C(29) C(24) C(38) Fe(1) -123.7(6) . 4_555 .
C(29) C(24) C(38) C(46) 175.7(5) . 4_555 .
C(38) C(24) C(29) C(9) -19.5(9) 4_555 . .
C(38) C(24) C(29) C(15) 166.1(6) 4_555 . .
C(29) C(24) C(39) Fe(1) 124.4(5) . 4_555 .
C(29) C(24) C(39) C(47) -175.9(5) . 4_555 4_555
C(39) C(24) C(29) C(9) 156.6(6) 4_555 . .
C(39) C(24) C(29) C(15) -17.8(9) 4_555 . .
C(38) C(24) C(39) Fe(1) -58.7(4) 4_555 4_555 .
C(38) C(24) C(39) C(47) 0.9(7) 4_555 4_555 4_555
C(39) C(24) C(38) Fe(1) 59.6(4) 4_555 4_555 .
C(39) C(24) C(38) C(46) -1.0(7) 4_555 4_555 .
C(10) C(26) C(37) C(28) -0.4(6) . . .
C(10) C(26) C(37) C(36) -179.8(5) . . .
C(20) C(26) C(37) C(28) 178.8(6) . . .
C(20) C(26) C(37) C(36) -0.6(11) . . .
C(21) C(27) C(31) C(6) 1.4(8) . . .
C(21) C(27) C(31) C(42) -177.9(8) . . .
C(21) C(27) C(40) C(43) 1.1(11) . . .
C(31) C(27) C(40) C(43) -177.4(8) . . .
C(40) C(27) C(31) C(6) -180.0(7) . . .
C(40) C(27) C(31) C(42) 0.8(15) . . .
N(1) C(28) C(34) C(51) -179.1(5) . . .
N(1) C(28) C(37) C(26) 1.1(6) . . .
N(1) C(28) C(37) C(36) -179.3(5) . . .
C(34) C(28) C(37) C(26) 178.9(5) . . .
C(34) C(28) C(37) C(36) -1.5(9) . . .
C(37) C(28) C(34) C(51) 3.6(9) . . .
C(6) C(30) C(41) C(48) -0.2(9) . . .
C(6) C(31) C(42) C(48) 0.8(11) . . .
C(27) C(31) C(42) C(48) 180.0(8) . . .
C(23) C(33) C(35) C(10) 0.1(6) . . .
C(28) C(34) C(51) C(50) -4.4(9) . . .
C(37) C(36) C(50) C(51) -1.1(9) . . .
C(50) C(36) C(37) C(26) 179.6(6) . . .
C(50) C(36) C(37) C(28) 0.2(7) . . .
Fe(1) C(38) C(46) C(47) 60.1(5) 4_455 4_455 .
C(24) C(38) C(46) Fe(1) -60.8(4) 4_455 4_455 4_455
C(24) C(38) C(46) C(47) -0.7(7) 4_455 4_455 .
Fe(1) C(39) C(47) C(46) -58.9(5) 4_455 . 4_455
C(24) C(39) C(47) Fe(1) 59.4(4) 4_455 . 4_455
C(24) C(39) C(47) C(46) 0.5(7) 4_455 . 4_455
C(27) C(40) C(43) C(49) 0.7(11) . . .
C(30) C(41) C(48) C(42) -0.3(9) . . .
C(31) C(42) C(48) C(41) -0.0(11) . . .
C(40) C(43) C(49) C(44) -1.6(12) . . .
C(21) C(44) C(49) C(43) 0.7(11) . . .
Fe(1) C(45) C(53) C(52) -59.1(5) 4_455 . 4_455
Fe(1) C(45) C(54) C(55) 58.6(5) 4_455 4_455 .
C(53) C(45) C(54) Fe(1) -59.3(5) . 4_455 4_455
C(53) C(45) C(54) C(55) -0.7(9) . 4_455 .
C(54) C(45) C(53) Fe(1) 59.5(5) 4_455 . 4_455
C(54) C(45) C(53) C(52) 0.3(8) 4_455 . 4_455
Fe(1) C(46) C(47) C(39) -59.1(4) . 4_555 4_555
C(38) C(46) C(47) Fe(1) 58.9(4) 4_555 4_555 .
C(38) C(46) C(47) C(39) -0.1(6) 4_555 4_555 4_555
C(36) C(50) C(51) C(34) 3.3(10) . . .
Fe(1) C(52) C(53) C(45) -59.8(5) . 4_555 4_555
Fe(1) C(52) C(55) C(54) 60.2(6) . 4_555 .
C(53) C(52) C(55) Fe(1) -59.6(5) 4_555 4_555 .
C(53) C(52) C(55) C(54) 0.6(9) 4_555 4_555 .
C(55) C(52) C(53) Fe(1) 59.6(5) 4_555 4_555 .
C(55) C(52) C(53) C(45) -0.2(6) 4_555 4_555 4_555
Fe(1) C(54) C(55) C(52) -60.1(6) . 4_555 .
C(45) C(54) C(55) Fe(1) 59.3(5) 4_555 4_555 .
C(45) C(54) C(55) C(52) -0.8(9) 4_555 4_555 .
